data_7208939
loop_
_publ_author_name
'Jiang, Zhi-Qiang'
'Jiang, Gui-Yuan'
'Hou, Duan-Chuan'
'Wang, Fei'
'Zhao, Zhen'
'Zhang, Jian'

_publ_section_title
;
 Urothermal synthesis of photoluminescent lanthanide--organic frameworks
 with unusual topologies
;
_journal_issue 2
_journal_name_full CrystEngComm
_journal_page_first 315
_journal_paper_doi 10.1039/c2ce26242h
_journal_volume 15
_journal_year 2013
_chemical_formula_sum 'C45 H36 N2 O19 Tb2'
_chemical_formula_weight 1226.60
_chemical_name_systematic
;
?
;
_space_group_IT_number 14
_symmetry_cell_setting monoclinic
_symmetry_space_group_name_Hall '-P 2yn'
_symmetry_space_group_name_H-M 'P 1 21/n 1'
_atom_sites_solution_hydrogens geom
_atom_sites_solution_primary direct
_atom_sites_solution_secondary difmap
_audit_creation_method SHELXL-97
_cell_angle_alpha 90.00
_cell_angle_beta 91.827(6)
_cell_angle_gamma 90.00
_cell_formula_units_Z 4
_cell_length_a 8.8868(5)
_cell_length_b 29.0154(14)
_cell_length_c 16.6276(12)
_cell_measurement_reflns_used 6225
_cell_measurement_temperature 293(2)
_cell_measurement_theta_max 25
_cell_measurement_theta_min 2.2883
_cell_volume 4285.3(4)
_computing_cell_refinement SMART
_computing_data_collection SMART(Bruker,1998)
_computing_data_reduction SAINT(Bruker,1998)
_computing_molecular_graphics 'SHELXL (Bruker,1998)'
_computing_publication_material SHELXL
_computing_structure_refinement 'SHELXL-97 (Sheldrick, 1997)'
_computing_structure_solution 'SHELXS-97 (Sheldrick, 1990)'
_diffrn_ambient_temperature 293(2)
_diffrn_detector_area_resol_mean 16.2083
_diffrn_measured_fraction_theta_full 0.993
_diffrn_measured_fraction_theta_max 0.993
_diffrn_measurement_device_type 'Xcalibur, Eos'
_diffrn_measurement_method '\w scans'
_diffrn_radiation_monochromator graphite
_diffrn_radiation_source 'Enhance (Mo) X-ray Source'
_diffrn_radiation_type MoK\a
_diffrn_radiation_wavelength 0.71073
_diffrn_reflns_av_R_equivalents 0.0342
_diffrn_reflns_av_sigmaI/netI 0.0742
_diffrn_reflns_limit_h_max 12
_diffrn_reflns_limit_h_min -7
_diffrn_reflns_limit_k_max 36
_diffrn_reflns_limit_k_min -36
_diffrn_reflns_limit_l_max 20
_diffrn_reflns_limit_l_min -22
_diffrn_reflns_number 15797
_diffrn_reflns_theta_full 25.00
_diffrn_reflns_theta_max 25.00
_diffrn_reflns_theta_min 2.2883
_diffrn_standards_decay_% none
_diffrn_standards_interval_count none
_diffrn_standards_interval_time none
_diffrn_standards_number none
_exptl_absorpt_coefficient_mu 3.360
_exptl_absorpt_correction_T_max 1.00000
_exptl_absorpt_correction_T_min 0.75798
_exptl_absorpt_correction_type multi-scan
_exptl_absorpt_process_details none
_exptl_crystal_colour colorless
_exptl_crystal_density_diffrn 1.901
_exptl_crystal_density_method 'not measured'
_exptl_crystal_description sheet
_exptl_crystal_F_000 2408
_exptl_crystal_size_max 0.2
_exptl_crystal_size_mid 0.2
_exptl_crystal_size_min 0.2
_refine_diff_density_max 2.207
_refine_diff_density_min -0.983
_refine_diff_density_rms 0.125
_refine_ls_extinction_method none
_refine_ls_goodness_of_fit_ref 0.640
_refine_ls_hydrogen_treatment none
_refine_ls_matrix_type full
_refine_ls_number_parameters 641
_refine_ls_number_reflns 7508
_refine_ls_number_restraints 6
_refine_ls_restrained_S_all 0.640
_refine_ls_R_factor_all 0.0647
_refine_ls_R_factor_gt 0.0356
_refine_ls_shift/su_max 0.001
_refine_ls_shift/su_mean 0.000
_refine_ls_structure_factor_coef Fsqd
_refine_ls_weighting_details 'calc w=1/[\s^2^(Fo^2^)+(0.1000P)^2^+0.0000P] where P=(Fo^2^+2Fc^2^)/3'
_refine_ls_weighting_scheme calc
_refine_ls_wR_factor_gt 0.0908
_refine_ls_wR_factor_ref 0.1022
_reflns_number_gt 4936
_reflns_number_total 7508
_reflns_threshold_expression >2sigma(I)
_cod_data_source_file c2ce26242h.txt
_cod_data_source_block 4
_cod_original_sg_symbol_H-M P2(1)/n
_cod_database_code 7208939

loop_
_symmetry_equiv_pos_as_xyz
'x, y, z'
'-x+1/2, y+1/2, -z+1/2'
'-x, -y, -z'
'x-1/2, -y-1/2, z-1/2'

loop_
_atom_site_label
_atom_site_type_symbol
_atom_site_fract_x
_atom_site_fract_y
_atom_site_fract_z
_atom_site_U_iso_or_equiv
_atom_site_adp_type
_atom_site_occupancy
_atom_site_symmetry_multiplicity
_atom_site_calc_flag
_atom_site_refinement_flags
Tb1 Tb 0.44442(4) 0.011312(9) 0.357142(18) 0.02573(10) Uani 1 1 d .
Tb2 Tb 0.19183(3) 0.014213(9) 0.068151(17) 0.01900(10) Uani 1 1 d .
O4 O 0.5337(4) -0.45170(12) 0.5006(2) 0.0235(9) Uani 1 1 d .
O3 O 0.7750(5) -0.45253(13) 0.4777(3) 0.0288(10) Uani 1 1 d .
O7 O 0.2797(5) 0.05733(14) -0.0325(3) 0.0347(11) Uani 1 1 d .
C42 C 0.2285(7) 0.4367(2) 0.2788(4) 0.0269(15) Uani 1 1 d .
O14 O 0.1775(6) 0.45395(15) 0.2143(3) 0.0421(13) Uani 1 1 d .
O2 O 0.5923(6) -0.07517(14) 0.5581(3) 0.0397(12) Uani 1 1 d .
O12 O 0.3486(6) 0.05680(14) 0.2587(3) 0.0387(12) Uani 1 1 d .
C35 C 0.2985(7) 0.0867(2) 0.2109(4) 0.0268(15) Uani 1 1 d .
O11 O 0.2096(5) 0.07840(13) 0.1521(3) 0.0310(11) Uani 1 1 d .
O6 O 0.2083(6) 0.07015(15) -0.1608(3) 0.0399(12) Uani 1 1 d .
O13 O 0.2289(5) 0.45629(15) 0.3449(3) 0.0349(11) Uani 1 1 d .
O1 O 0.5203(6) -0.04597(14) 0.4405(3) 0.0413(12) Uani 1 1 d .
C14 C 0.6507(6) -0.43232(19) 0.4737(3) 0.0175(12) Uani 1 1 d .
C11 C 0.6375(6) -0.38468(19) 0.4396(4) 0.0214(14) Uani 1 1 d .
C7 C 0.5617(7) -0.07930(19) 0.4848(4) 0.0256(14) Uani 1 1 d .
C32 C 0.3481(7) 0.1352(2) 0.2249(4) 0.0234(14) Uani 1 1 d .
C12 C 0.7350(7) -0.3705(2) 0.3810(4) 0.0244(14) Uani 1 1 d .
O15 O 0.5244(6) 0.26586(16) 0.2605(4) 0.077(2) Uani 1 1 d .
O10 O 0.5348(6) 0.25937(14) -0.0709(4) 0.0561(17) Uani 1 1 d .
C22 C 0.4644(8) 0.3002(2) -0.0977(5) 0.0401(19) Uani 1 1 d .
O5 O 0.6042(7) -0.25480(13) 0.3390(3) 0.0506(16) Uani 1 1 d .
C21 C 0.2699(7) 0.0823(2) -0.0958(4) 0.0258(14) Uani 1 1 d .
C4 C 0.5747(7) -0.12632(19) 0.4476(4) 0.0258(14) Uani 1 1 d .
C38 C 0.3526(10) 0.3751(3) 0.2022(5) 0.052(2) Uani 1 1 d .
H38A H 0.3428 0.3936 0.1566 0.062 Uiso 1 1 calc R
C17 C 0.2950(8) 0.1641(2) -0.1439(4) 0.0386(18) Uani 1 1 d .
H17A H 0.2265 0.1574 -0.1858 0.046 Uiso 1 1 calc R
C1 C 0.5906(8) -0.21340(19) 0.3802(4) 0.0307(16) Uani 1 1 d .
C29 C 0.4523(8) 0.2237(2) 0.2499(5) 0.042(2) Uani 1 1 d .
C15 C 0.4585(8) 0.2175(2) -0.0776(4) 0.0347(17) Uani 1 1 d .
C3 C 0.5153(10) -0.1351(2) 0.3716(5) 0.044(2) Uani 1 1 d .
C36 C 0.4341(8) 0.3057(2) 0.2621(5) 0.043(2) Uani 1 1 d .
C33 C 0.4404(9) 0.1460(2) 0.2908(4) 0.0409(19) Uani 1 1 d .
H33A H 0.4694 0.1229 0.3270 0.049 Uiso 1 1 calc R
C6 C 0.6554(9) -0.2054(2) 0.4557(4) 0.0350(17) Uani 1 1 d .
C8 C 0.6177(8) -0.29647(19) 0.3781(4) 0.0317(16) Uani 1 1 d .
C5 C 0.6444(7) -0.1625(2) 0.4890(4) 0.0307(16) Uani 1 1 d .
H5A H 0.6845 -0.1573 0.5406 0.037 Uiso 1 1 calc R
C23 C 0.3387(9) 0.3162(2) -0.0605(5) 0.046(2) Uani 1 1 d .
H23A H 0.2942 0.2989 -0.0206 0.055 Uiso 1 1 calc R
C9 C 0.5233(9) -0.3098(2) 0.4382(5) 0.0336(17) Uani 1 1 d .
C39 C 0.2959(8) 0.3896(2) 0.2726(4) 0.0302(16) Uani 1 1 d .
C20 C 0.5020(9) 0.1842(2) -0.0234(5) 0.055(2) Uani 1 1 d .
H20A H 0.5736 0.1909 0.0170 0.066 Uiso 1 1 calc R
C34 C 0.4898(9) 0.1905(2) 0.3035(5) 0.0421(19) Uani 1 1 d .
H34A H 0.5488 0.1976 0.3490 0.050 Uiso 1 1 calc R
C26 C 0.4666(8) 0.3663(2) -0.1805(5) 0.0384(17) Uani 1 1 d .
H26A H 0.5096 0.3830 -0.2215 0.046 Uiso 1 1 calc R
C19 C 0.4396(9) 0.1408(2) -0.0286(5) 0.049(2) Uani 1 1 d .
H19A H 0.4678 0.1186 0.0093 0.059 Uiso 1 1 calc R
C13 C 0.7225(8) -0.3264(2) 0.3500(4) 0.0329(16) Uani 1 1 d .
H13A H 0.7859 -0.3170 0.3097 0.039 Uiso 1 1 calc R
C30 C 0.3577(10) 0.2147(2) 0.1848(6) 0.070(3) Uani 1 1 d .
H30A H 0.3281 0.2381 0.1495 0.084 Uiso 1 1 calc R
C18 C 0.3364(7) 0.12965(19) -0.0889(4) 0.0225(13) Uani 1 1 d .
C16 C 0.3543(8) 0.2080(2) -0.1372(5) 0.0431(19) Uani 1 1 d .
H16A H 0.3233 0.2309 -0.1731 0.052 Uiso 1 1 calc R
C10 C 0.5307(7) -0.3542(2) 0.4679(4) 0.0292(15) Uani 1 1 d .
H10A H 0.4643 -0.3637 0.5067 0.035 Uiso 1 1 calc R
C27 C 0.5298(9) 0.3246(2) -0.1580(5) 0.045(2) Uani 1 1 d .
H27A H 0.6144 0.3134 -0.1831 0.054 Uiso 1 1 calc R
C2 C 0.5192(10) -0.1783(2) 0.3383(4) 0.047(2) Uani 1 1 d .
H2A H 0.4740 -0.1839 0.2880 0.056 Uiso 1 1 calc R
C24 C 0.2793(8) 0.3588(2) -0.0837(4) 0.0387(18) Uani 1 1 d .
H24A H 0.1961 0.3705 -0.0581 0.046 Uiso 1 1 calc R
C31 C 0.3077(9) 0.1700(2) 0.1730(5) 0.054(2) Uani 1 1 d .
H31A H 0.2450 0.1635 0.1286 0.064 Uiso 1 1 calc R
O16 O 0.2173(6) 0.00467(17) 0.4121(4) 0.0516(15) Uani 1 1 d .
O8 O 0.3234(6) 0.44826(16) -0.2316(3) 0.0498(14) Uani 1 1 d .
C25 C 0.3437(7) 0.3837(2) -0.1445(4) 0.0288(15) Uani 1 1 d .
C28 C 0.2761(8) 0.4288(2) -0.1704(4) 0.0306(16) Uani 1 1 d .
C45 C 0.1122(9) -0.0217(3) 0.4176(5) 0.0418(18) Uani 1 1 d .
N1 N -0.0105(8) -0.0240(2) 0.3668(5) 0.063(2) Uani 1 1 d .
H1A H -0.0224 -0.0073 0.3243 0.076 Uiso 1 1 calc R
N2 N 0.0946(8) -0.0537(2) 0.4749(4) 0.0583(19) Uani 1 1 d .
H2B H 0.1606 -0.0585 0.5130 0.070 Uiso 1 1 calc R
C40 C 0.3006(11) 0.3604(2) 0.3364(5) 0.056(2) Uani 1 1 d .
H40A H 0.2589 0.3693 0.3846 0.068 Uiso 1 1 calc R
C41 C 0.3670(11) 0.3172(3) 0.3303(6) 0.066(3) Uani 1 1 d .
H41A H 0.3650 0.2966 0.3730 0.079 Uiso 1 1 calc R
C37 C 0.4251(11) 0.3329(3) 0.1977(6) 0.061(3) Uani 1 1 d .
H37A H 0.4673 0.3237 0.1498 0.073 Uiso 1 1 calc R
C44 C -0.0447(9) -0.0793(3) 0.4672(5) 0.058(2) Uani 1 1 d .
H44A H -0.1060 -0.0751 0.5138 0.070 Uiso 1 1 calc R
H44B H -0.0261 -0.1119 0.4596 0.070 Uiso 1 1 calc R
C43 C -0.1186(10) -0.0578(4) 0.3922(7) 0.082(3) Uani 1 1 d .
H43A H -0.1368 -0.0808 0.3507 0.099 Uiso 1 1 calc R
H43B H -0.2133 -0.0433 0.4047 0.099 Uiso 1 1 calc R
O9 O 0.1735(5) 0.44540(15) -0.1282(3) 0.0383(12) Uani 1 1 d .
O3W O 0.4582(5) 0.02127(16) 0.0930(3) 0.0354(11) Uani 1 1 d D
H3WB H 0.4881 -0.0002 0.1213 0.053 Uiso 1 1 calc RD
O2W O -0.0149(6) 0.00372(16) 0.1560(3) 0.0376(12) Uani 1 1 d D
H2WB H -0.0238 -0.0237 0.1665 0.056 Uiso 1 1 calc RD
O1W O 0.6108(7) -0.0126(2) 0.2515(4) 0.0550(15) Uani 1 1 d D
H1WB H 0.6676 0.0086 0.2408 0.083 Uiso 1 1 calc RD
H3WA H 0.537(4) 0.0235(19) 0.069(3) 0.015(16) Uiso 1 1 d D
H2WA H -0.101(7) -0.008(4) 0.142(8) 0.15(6) Uiso 1 1 d D
H1WA H 0.670(7) -0.029(2) 0.281(4) 0.04(2) Uiso 1 1 d D
H3A H 0.475(8) -0.115(2) 0.342(5) 0.05(2) Uiso 1 1 d .
H12A H 0.800(6) -0.3890(17) 0.359(3) 0.003(13) Uiso 1 1 d .
H6A H 0.708(7) -0.226(2) 0.484(4) 0.030(18) Uiso 1 1 d .
H9A H 0.456(7) -0.293(2) 0.450(4) 0.021(18) Uiso 1 1 d .

loop_
_atom_site_aniso_label
_atom_site_aniso_U_11
_atom_site_aniso_U_22
_atom_site_aniso_U_33
_atom_site_aniso_U_23
_atom_site_aniso_U_13
_atom_site_aniso_U_12
Tb1 0.0386(2) 0.01378(16) 0.02458(19) -0.00076(12) -0.00336(14) -0.00376(14)
Tb2 0.02460(17) 0.01225(15) 0.01999(17) -0.00023(12) -0.00176(12) -0.00255(12)
O4 0.025(2) 0.0166(19) 0.029(2) 0.0067(18) 0.0003(19) -0.0024(19)
O3 0.035(3) 0.021(2) 0.030(3) 0.0083(19) 0.001(2) 0.002(2)
O7 0.037(3) 0.026(2) 0.041(3) 0.011(2) 0.001(2) -0.007(2)
C42 0.039(4) 0.014(3) 0.027(4) -0.003(3) -0.006(3) -0.006(3)
O14 0.062(3) 0.025(2) 0.039(3) -0.002(2) -0.009(3) 0.017(2)
O2 0.068(4) 0.024(2) 0.027(3) -0.009(2) 0.001(2) 0.000(2)
O12 0.060(3) 0.015(2) 0.040(3) 0.006(2) -0.010(2) -0.004(2)
C35 0.034(4) 0.024(3) 0.022(3) -0.005(3) 0.002(3) 0.004(3)
O11 0.038(3) 0.021(2) 0.033(3) -0.010(2) -0.007(2) -0.001(2)
O6 0.058(3) 0.027(2) 0.035(3) -0.001(2) 0.001(2) -0.011(2)
O13 0.043(3) 0.028(2) 0.034(3) -0.013(2) 0.001(2) -0.001(2)
O1 0.054(3) 0.019(2) 0.050(3) 0.000(2) -0.009(2) 0.004(2)
C14 0.020(3) 0.016(3) 0.016(3) -0.002(2) 0.003(2) 0.001(3)
C11 0.022(3) 0.020(3) 0.022(3) 0.003(3) -0.005(3) -0.003(3)
C7 0.030(4) 0.017(3) 0.030(4) 0.003(3) 0.003(3) -0.002(3)
C32 0.028(4) 0.018(3) 0.024(4) -0.003(3) -0.001(3) 0.000(3)
C12 0.027(3) 0.019(3) 0.027(4) -0.003(3) 0.009(3) 0.004(3)
O15 0.049(4) 0.015(2) 0.163(7) -0.012(3) -0.045(4) 0.005(2)
O10 0.046(3) 0.018(2) 0.102(5) 0.015(3) -0.037(3) -0.004(2)
C22 0.036(4) 0.020(3) 0.063(5) 0.000(3) -0.019(4) -0.005(3)
O5 0.120(5) 0.010(2) 0.021(3) 0.0028(19) -0.006(3) 0.005(3)
C21 0.027(4) 0.023(3) 0.027(4) 0.003(3) 0.010(3) -0.001(3)
C4 0.034(4) 0.015(3) 0.028(4) 0.002(3) -0.001(3) -0.001(3)
C38 0.083(6) 0.033(4) 0.040(5) 0.016(4) 0.016(4) 0.018(4)
C17 0.048(5) 0.029(4) 0.038(4) 0.008(3) -0.015(3) -0.009(3)
C1 0.052(4) 0.011(3) 0.029(4) 0.001(3) -0.003(3) -0.005(3)
C29 0.031(4) 0.012(3) 0.083(6) -0.008(3) -0.011(4) 0.004(3)
C15 0.036(4) 0.018(3) 0.049(5) 0.005(3) -0.013(3) 0.000(3)
C3 0.073(6) 0.019(3) 0.038(5) 0.005(3) -0.025(4) 0.007(4)
C36 0.043(4) 0.015(3) 0.070(6) -0.007(4) -0.021(4) 0.006(3)
C33 0.064(5) 0.030(4) 0.028(4) 0.001(3) -0.010(4) -0.008(4)
C6 0.051(5) 0.017(3) 0.037(4) 0.007(3) -0.011(4) 0.008(3)
C8 0.057(5) 0.011(3) 0.026(4) 0.002(3) -0.010(3) -0.003(3)
C5 0.045(4) 0.025(3) 0.022(4) 0.002(3) -0.008(3) 0.000(3)
C23 0.051(5) 0.033(4) 0.053(5) 0.021(4) 0.001(4) -0.010(4)
C9 0.037(4) 0.018(3) 0.046(5) -0.008(3) -0.003(4) 0.013(3)
C39 0.045(4) 0.015(3) 0.030(4) -0.002(3) -0.011(3) 0.003(3)
C20 0.064(6) 0.031(4) 0.066(6) 0.018(4) -0.034(5) -0.016(4)
C34 0.059(5) 0.027(4) 0.039(5) -0.011(3) -0.013(4) -0.006(4)
C26 0.040(4) 0.033(4) 0.042(5) 0.008(3) 0.004(3) -0.007(3)
C19 0.067(6) 0.030(4) 0.049(5) 0.019(3) -0.028(4) -0.009(4)
C13 0.055(5) 0.023(3) 0.021(4) 0.003(3) 0.003(3) -0.008(3)
C30 0.085(7) 0.018(4) 0.103(8) 0.018(4) -0.058(6) -0.004(4)
C18 0.026(3) 0.018(3) 0.024(3) 0.003(3) 0.005(3) 0.000(3)
C16 0.055(5) 0.024(4) 0.049(5) 0.013(3) -0.013(4) -0.005(3)
C10 0.028(4) 0.022(3) 0.037(4) 0.007(3) 0.005(3) 0.000(3)
C27 0.048(5) 0.030(4) 0.056(5) 0.003(4) -0.002(4) 0.011(4)
C2 0.089(6) 0.025(4) 0.026(4) 0.003(3) -0.022(4) 0.002(4)
C24 0.042(4) 0.030(4) 0.044(5) 0.009(3) 0.004(3) 0.004(3)
C31 0.066(6) 0.024(4) 0.068(6) 0.008(4) -0.037(5) -0.005(4)
O16 0.048(3) 0.041(3) 0.066(4) -0.016(3) 0.013(3) -0.013(3)
O8 0.058(4) 0.035(3) 0.057(4) 0.015(3) 0.018(3) 0.011(3)
C25 0.028(4) 0.024(3) 0.035(4) 0.001(3) 0.002(3) 0.004(3)
C28 0.038(4) 0.020(3) 0.034(4) -0.001(3) 0.000(3) -0.002(3)
C45 0.040(4) 0.040(4) 0.046(5) -0.001(4) 0.005(4) 0.001(4)
N1 0.052(4) 0.064(5) 0.073(6) 0.028(4) -0.014(4) -0.006(4)
N2 0.057(5) 0.061(4) 0.057(5) 0.030(4) -0.003(4) -0.008(4)
C40 0.099(7) 0.029(4) 0.039(5) 0.005(4) -0.015(5) 0.005(4)
C41 0.111(8) 0.027(4) 0.058(6) 0.017(4) -0.031(6) 0.008(5)
C37 0.092(7) 0.033(4) 0.059(6) -0.009(4) 0.015(5) 0.017(5)
C44 0.051(5) 0.050(5) 0.075(7) 0.014(4) 0.019(5) -0.011(4)
C43 0.036(5) 0.085(7) 0.126(10) 0.035(7) 0.003(6) 0.002(5)
O9 0.045(3) 0.033(3) 0.037(3) 0.008(2) 0.008(2) 0.012(2)
O3W 0.024(3) 0.045(3) 0.037(3) 0.013(2) 0.004(2) 0.001(2)
O2W 0.046(3) 0.028(2) 0.040(3) -0.001(2) 0.004(2) -0.012(2)
O1W 0.051(4) 0.051(4) 0.062(4) -0.016(3) 0.004(3) -0.016(3)

loop_
_atom_type_symbol
_atom_type_description
_atom_type_scat_dispersion_real
_atom_type_scat_dispersion_imag
_atom_type_scat_source
C C 0.0033 0.0016 'International Tables Vol C Tables 4.2.6.8 and 6.1.1.4'
H H 0.0000 0.0000 'International Tables Vol C Tables 4.2.6.8 and 6.1.1.4'
N N 0.0061 0.0033 'International Tables Vol C Tables 4.2.6.8 and 6.1.1.4'
O O 0.0106 0.0060 'International Tables Vol C Tables 4.2.6.8 and 6.1.1.4'
Tb Tb -0.1723 4.1537 'International Tables Vol C Tables 4.2.6.8 and 6.1.1.4'

loop_
_geom_angle_atom_site_label_1
_geom_angle_atom_site_label_2
_geom_angle_atom_site_label_3
_geom_angle
_geom_angle_site_symmetry_1
_geom_angle_site_symmetry_3
O12 Tb1 O1 168.35(16) . .
O12 Tb1 O16 91.3(2) . .
O1 Tb1 O16 86.7(2) . .
O12 Tb1 O14 83.54(16) . 2_545
O1 Tb1 O14 84.86(17) . 2_545
O16 Tb1 O14 74.55(18) . 2_545
O12 Tb1 O2 85.26(16) . 3_656
O1 Tb1 O2 104.87(17) . 3_656
O16 Tb1 O2 71.41(17) . 3_656
O14 Tb1 O2 143.81(18) 2_545 3_656
O12 Tb1 O9 93.83(17) . 4_666
O1 Tb1 O9 95.03(17) . 4_666
O16 Tb1 O9 140.64(17) . 4_666
O14 Tb1 O9 144.80(17) 2_545 4_666
O2 Tb1 O9 70.18(16) 3_656 4_666
O12 Tb1 O1W 82.3(2) . .
O1 Tb1 O1W 93.2(2) . .
O16 Tb1 O1W 147.38(18) . .
O14 Tb1 O1W 72.95(18) 2_545 .
O2 Tb1 O1W 139.05(17) 3_656 .
O9 Tb1 O1W 71.91(17) 4_666 .
O7 Tb2 O13 139.77(16) . 2_545
O7 Tb2 O11 89.01(16) . .
O13 Tb2 O11 101.12(16) 2_545 .
O7 Tb2 O2W 144.41(17) . .
O13 Tb2 O2W 75.60(17) 2_545 .
O11 Tb2 O2W 77.03(16) . .
O7 Tb2 O3W 73.52(16) . .
O13 Tb2 O3W 71.04(16) 2_545 .
O11 Tb2 O3W 77.35(16) . .
O2W Tb2 O3W 132.52(17) . .
O7 Tb2 O3 80.32(15) . 4
O13 Tb2 O3 76.28(15) 2_545 4
O11 Tb2 O3 158.38(15) . 4
O2W Tb2 O3 121.91(15) . 4
O3W Tb2 O3 81.59(15) . 4
O7 Tb2 O4 74.36(15) . 2
O13 Tb2 O4 143.44(14) 2_545 2
O11 Tb2 O4 89.74(13) . 2
O2W Tb2 O4 73.03(16) . 2
O3W Tb2 O4 145.45(14) . 2
O3 Tb2 O4 105.18(13) 4 2
O7 Tb2 O4 105.59(15) . 4
O13 Tb2 O4 84.87(15) 2_545 4
O11 Tb2 O4 149.72(14) . 4
O2W Tb2 O4 75.82(15) . 4
O3W Tb2 O4 131.86(15) . 4
O3 Tb2 O4 51.90(13) 4 4
O4 Tb2 O4 69.69(13) 2 4
O7 Tb2 C14 95.42(16) . 4
O13 Tb2 C14 76.77(16) 2_545 4
O11 Tb2 C14 175.12(16) . 4
O2W Tb2 C14 98.14(16) . 4
O3W Tb2 C14 105.84(17) . 4
O3 Tb2 C14 25.75(14) 4 4
O4 Tb2 C14 89.49(14) 2 4
O4 Tb2 C14 26.42(14) 4 4
C14 O4 Tb2 132.1(4) . 2_545
C14 O4 Tb2 91.4(3) . 4_656
Tb2 O4 Tb2 110.31(13) 2_545 4_656
C14 O3 Tb2 95.3(3) . 4_656
C21 O7 Tb2 155.7(4) . .
O13 C42 O14 124.4(6) . .
O13 C42 C39 119.4(6) . .
O14 C42 C39 116.2(6) . .
C42 O14 Tb1 152.0(4) . 2
C7 O2 Tb1 129.1(4) . 3_656
C35 O12 Tb1 171.8(4) . .
O12 C35 O11 124.2(6) . .
O12 C35 C32 117.3(6) . .
O11 C35 C32 118.5(5) . .
C35 O11 Tb2 130.3(4) . .
C42 O13 Tb2 151.9(4) . 2
C7 O1 Tb1 177.6(4) . .
O3 C14 O4 120.2(5) . .
O3 C14 C11 120.8(5) . .
O4 C14 C11 119.0(5) . .
O3 C14 Tb2 59.0(3) . 4_656
O4 C14 Tb2 62.2(3) . 4_656
C11 C14 Tb2 168.6(4) . 4_656
C12 C11 C10 119.8(6) . .
C12 C11 C14 119.8(5) . .
C10 C11 C14 120.4(5) . .
O2 C7 O1 123.2(6) . .
O2 C7 C4 118.2(5) . .
O1 C7 C4 118.6(6) . .
C31 C32 C33 117.9(6) . .
C31 C32 C35 121.9(6) . .
C33 C32 C35 120.1(6) . .
C13 C12 C11 119.5(6) . .
C29 O15 C36 117.7(6) . .
C15 O10 C22 119.9(5) . .
C27 C22 C23 121.7(6) . .
C27 C22 O10 118.2(7) . .
C23 C22 O10 120.0(7) . .
C8 O5 C1 122.2(5) . .
O6 C21 O7 124.7(6) . .
O6 C21 C18 119.2(5) . .
O7 C21 C18 116.1(6) . .
C3 C4 C5 117.8(6) . .
C3 C4 C7 120.9(6) . .
C5 C4 C7 121.3(6) . .
C39 C38 C37 120.4(7) . .
C16 C17 C18 121.0(6) . .
C2 C1 C6 120.5(6) . .
C2 C1 O5 115.8(6) . .
C6 C1 O5 123.5(6) . .
C34 C29 C30 121.2(6) . .
C34 C29 O15 116.3(7) . .
C30 C29 O15 122.3(7) . .
C16 C15 C20 120.6(6) . .
C16 C15 O10 123.5(6) . .
C20 C15 O10 115.8(6) . .
C2 C3 C4 121.7(6) . .
C37 C36 C41 121.1(7) . .
C37 C36 O15 119.5(8) . .
C41 C36 O15 119.3(8) . .
C34 C33 C32 120.7(6) . .
C5 C6 C1 119.1(6) . .
C13 C8 O5 116.5(6) . .
C13 C8 C9 120.5(6) . .
O5 C8 C9 122.8(6) . .
C6 C5 C4 121.6(6) . .
C22 C23 C24 118.6(7) . .
C8 C9 C10 119.8(6) . .
C40 C39 C38 118.6(6) . .
C40 C39 C42 121.2(7) . .
C38 C39 C42 120.1(6) . .
C15 C20 C19 119.9(7) . .
C29 C34 C33 119.9(7) . .
C25 C26 C27 122.1(7) . .
C18 C19 C20 121.2(6) . .
C8 C13 C12 120.5(6) . .
C29 C30 C31 118.4(7) . .
C19 C18 C17 117.7(6) . .
C19 C18 C21 121.6(6) . .
C17 C18 C21 120.8(6) . .
C15 C16 C17 119.6(6) . .
C9 C10 C11 119.9(6) . .
C22 C27 C26 118.2(7) . .
C3 C2 C1 119.3(7) . .
C25 C24 C23 120.3(7) . .
C32 C31 C30 121.8(7) . .
C45 O16 Tb1 141.9(5) . .
C26 C25 C24 119.1(6) . .
C26 C25 C28 121.3(6) . .
C24 C25 C28 119.7(6) . .
O8 C28 O9 123.1(6) . .
O8 C28 C25 119.2(6) . .
O9 C28 C25 117.7(6) . .
O16 C45 N2 126.6(8) . .
O16 C45 N1 126.0(8) . .
N2 C45 N1 107.4(7) . .
C45 N1 C43 112.2(7) . .
C45 N2 C44 114.2(7) . .
C39 C40 C41 120.5(8) . .
C36 C41 C40 119.2(8) . .
C36 C37 C38 119.8(8) . .
N2 C44 C43 102.0(6) . .
N1 C43 C44 104.1(7) . .
C28 O9 Tb1 140.3(4) . 4_565

loop_
_geom_bond_atom_site_label_1
_geom_bond_atom_site_label_2
_geom_bond_distance
_geom_bond_site_symmetry_2
Tb1 O12 2.248(4) .
Tb1 O1 2.253(4) .
Tb1 O16 2.251(6) .
Tb1 O14 2.296(4) 2_545
Tb1 O2 2.357(4) 3_656
Tb1 O9 2.398(5) 4_666
Tb1 O1W 2.433(6) .
Tb2 O7 2.250(4) .
Tb2 O13 2.312(4) 2_545
Tb2 O11 2.330(4) .
Tb2 O2W 2.403(5) .
Tb2 O3W 2.399(4) .
Tb2 O3 2.466(4) 4
Tb2 O4 2.481(4) 2
Tb2 O4 2.535(4) 4
Tb2 C14 2.865(6) 4
O4 C14 1.275(7) .
O4 Tb2 2.481(4) 2_545
O4 Tb2 2.535(4) 4_656
O3 C14 1.250(7) .
O3 Tb2 2.466(4) 4_656
O7 C21 1.278(7) .
C42 O13 1.238(7) .
C42 O14 1.255(7) .
C42 C39 1.497(8) .
O14 Tb1 2.296(4) 2
O2 C7 1.245(8) .
O2 Tb1 2.357(4) 3_656
O12 C35 1.250(7) .
C35 O11 1.261(7) .
C35 C32 1.488(8) .
O6 C21 1.246(8) .
O13 Tb2 2.312(4) 2
O1 C7 1.264(7) .
C14 C11 1.497(8) .
C14 Tb2 2.865(6) 4_656
C11 C12 1.387(9) .
C11 C10 1.390(9) .
C7 C4 1.504(8) .
C32 C31 1.370(9) .
C32 C33 1.385(9) .
C12 C13 1.383(8) .
O15 C29 1.389(8) .
O15 C36 1.408(8) .
O10 C15 1.395(7) .
O10 C22 1.406(8) .
C22 C27 1.372(11) .
C22 C23 1.375(10) .
O5 C8 1.377(7) .
O5 C1 1.390(7) .
C21 C18 1.499(8) .
C4 C3 1.378(9) .
C4 C5 1.389(8) .
C38 C39 1.356(10) .
C38 C37 1.387(10) .
C17 C16 1.381(9) .
C17 C18 1.398(9) .
C1 C2 1.376(9) .
C1 C6 1.385(9) .
C29 C34 1.347(10) .
C29 C30 1.374(10) .
C15 C16 1.362(9) .
C15 C20 1.368(9) .
C3 C2 1.371(9) .
C36 C37 1.331(11) .
C36 C41 1.340(12) .
C33 C34 1.379(9) .
C6 C5 1.369(9) .
C8 C13 1.366(9) .
C8 C9 1.379(10) .
C23 C24 1.394(9) .
C9 C10 1.381(8) .
C39 C40 1.357(10) .
C20 C19 1.378(9) .
C26 C25 1.359(9) .
C26 C27 1.379(9) .
C19 C18 1.375(9) .
C30 C31 1.382(10) .
C24 C25 1.382(9) .
O16 C45 1.213(9) .
O8 C28 1.248(8) .
C25 C28 1.497(8) .
C28 O9 1.264(8) .
C45 N2 1.343(10) .
C45 N1 1.360(10) .
N1 C43 1.445(11) .
N2 C44 1.446(10) .
C40 C41 1.390(10) .
C44 C43 1.524(13) .
O9 Tb1 2.398(5) 4_565
